data_7206793
loop_
_publ_author_name
'Yu, Fan'
'Li, Bao'

_publ_section_title
;
 Temperature-controlled synthesis of two novel coordination polymers
 modeled by semi-rigid tetrapyridines
;
_journal_issue 23
_journal_name_full CrystEngComm
_journal_page_first 7025
_journal_paper_doi 10.1039/c1ce05549f
_journal_volume 13
_journal_year 2011
_chemical_formula_sum 'C47 H60 Cu4 N4 O24'
_chemical_formula_weight 1307.05
_chemical_name_systematic
;
?
;
_space_group_IT_number 13
_symmetry_cell_setting monoclinic
_symmetry_space_group_name_Hall '-P 2yc'
_symmetry_space_group_name_H-M 'P 1 2/c 1'
_atom_sites_solution_hydrogens geom
_atom_sites_solution_primary direct
_atom_sites_solution_secondary difmap
_audit_creation_method SHELXL-97
_cell_angle_alpha 90.00
_cell_angle_beta 102.265(2)
_cell_angle_gamma 90.00
_cell_formula_units_Z 2
_cell_length_a 10.0124(6)
_cell_length_b 14.1908(9)
_cell_length_c 21.6482(16)
_cell_measurement_temperature 293(2)
_cell_volume 3005.7(3)
_computing_cell_refinement PROCESS-AUTO
_computing_data_collection 'PROCESS-AUTO (Rigaku Corporation,1998)'
_computing_data_reduction 'teXsan (Molecular Structure Corporation & Rigaku Corporation, 1999)'
_computing_molecular_graphics 'ORTEP-II (Johnson, 1976)'
_computing_publication_material 'SHELXL-97 (Sheldrick, 1997)'
_computing_structure_refinement 'SHELXL-97 (Sheldrick, 1997)'
_computing_structure_solution 'SHELXS-97 (Sheldrick, 1990)'
_diffrn_ambient_temperature 293(2)
_diffrn_measured_fraction_theta_full 0.991
_diffrn_measured_fraction_theta_max 0.991
_diffrn_measurement_device_type 'Rigaku R-AXIS RAPID imaging plate'
_diffrn_measurement_method 'omega scan'
_diffrn_radiation_monochromator graphite
_diffrn_radiation_source 'fine-focus sealed tube'
_diffrn_radiation_type MoK\a
_diffrn_radiation_wavelength 0.71073
_diffrn_reflns_av_R_equivalents 0.0539
_diffrn_reflns_av_sigmaI/netI 0.0427
_diffrn_reflns_limit_h_max 12
_diffrn_reflns_limit_h_min -12
_diffrn_reflns_limit_k_max 17
_diffrn_reflns_limit_k_min -17
_diffrn_reflns_limit_l_max 26
_diffrn_reflns_limit_l_min -26
_diffrn_reflns_number 27113
_diffrn_reflns_theta_full 26.00
_diffrn_reflns_theta_max 26.00
_diffrn_reflns_theta_min 3.03
_exptl_absorpt_coefficient_mu 1.474
_exptl_absorpt_correction_T_max 0.8666
_exptl_absorpt_correction_T_min 0.7570
_exptl_absorpt_correction_type multi-scan
_exptl_absorpt_process_details '(ABSCOR; Higashi, 1995)'
_exptl_crystal_colour blue
_exptl_crystal_density_diffrn 1.444
_exptl_crystal_density_method 'not measured'
_exptl_crystal_description block
_exptl_crystal_F_000 1332
_exptl_crystal_size_max 0.15
_exptl_crystal_size_mid 0.10
_exptl_crystal_size_min 0.10
_refine_diff_density_max 0.932
_refine_diff_density_min -0.613
_refine_diff_density_rms 0.073
_refine_ls_extinction_method none
_refine_ls_goodness_of_fit_ref 1.093
_refine_ls_hydrogen_treatment constr
_refine_ls_matrix_type full
_refine_ls_number_parameters 357
_refine_ls_number_reflns 5861
_refine_ls_number_restraints 0
_refine_ls_restrained_S_all 1.093
_refine_ls_R_factor_all 0.0660
_refine_ls_R_factor_gt 0.0486
_refine_ls_shift/su_max 0.001
_refine_ls_shift/su_mean 0.000
_refine_ls_structure_factor_coef Fsqd
_refine_ls_weighting_details 'calc w=1/[\s^2^(Fo^2^)+(0.0687P)^2^+1.3363P] where P=(Fo^2^+2Fc^2^)/3'
_refine_ls_weighting_scheme calc
_refine_ls_wR_factor_gt 0.1254
_refine_ls_wR_factor_ref 0.1346
_reflns_number_gt 4465
_reflns_number_total 5861
_reflns_threshold_expression >2sigma(I)
_cod_data_source_file c1ce05549f.txt
_cod_data_source_block compound2
_cod_original_sg_symbol_H-M 'P 2/c'
_cod_database_code 7206793

loop_
_symmetry_equiv_pos_as_xyz
'x, y, z'
'-x, y, -z+1/2'
'-x, -y, -z'
'x, -y, z-1/2'

loop_
_atom_site_label
_atom_site_type_symbol
_atom_site_fract_x
_atom_site_fract_y
_atom_site_fract_z
_atom_site_U_iso_or_equiv
_atom_site_adp_type
_atom_site_occupancy
_atom_site_symmetry_multiplicity
_atom_site_calc_flag
_atom_site_refinement_flags
Cu1 Cu -0.06252(5) 0.33362(3) 0.05985(2) 0.04342(16) Uani 1 1 d .
Cu2 Cu 0.12532(4) 0.50551(3) 0.05193(2) 0.03929(15) Uani 1 1 d .
O3 O 0.0123(2) 0.41120(16) 0.00035(11) 0.0357(5) Uani 1 1 d .
H3A H 0.0634 0.3740 -0.0250 0.043 Uiso 1 1 calc R
O2 O 0.6416(2) 1.09781(17) 0.22533(11) 0.0414(6) Uani 1 1 d .
O1 O 0.4213(3) 0.85206(18) 0.17632(13) 0.0483(7) Uani 1 1 d .
O7 O 0.2650(3) 0.42033(19) 0.09353(13) 0.0503(7) Uani 1 1 d .
C1 C 0.1714(4) 0.6632(3) 0.1429(2) 0.0512(10) Uani 1 1 d .
H1A H 0.0916 0.6426 0.1542 0.061 Uiso 1 1 calc R
O4 O -0.0796(3) 0.22412(18) 0.00352(14) 0.0532(7) Uani 1 1 d .
C9 C 0.6973(4) 1.1510(2) 0.18527(17) 0.0374(8) Uani 1 1 d .
N1 N 0.2204(3) 0.6128(2) 0.10113(15) 0.0446(7) Uani 1 1 d .
O8 O -0.0731(3) 0.4528(2) 0.11050(15) 0.0633(8) Uani 1 1 d .
N2 N 0.8312(3) 1.2618(2) 0.11207(15) 0.0450(7) Uani 1 1 d .
C12 C 0.5352(3) 1.0335(2) 0.19729(16) 0.0337(7) Uani 1 1 d .
H12A H 0.5660 0.9937 0.1667 0.040 Uiso 1 1 calc R
H12B H 0.4552 1.0681 0.1758 0.040 Uiso 1 1 calc R
C13 C 0.5000 0.9735(3) 0.2500 0.0287(9) Uani 1 2 d S
C8 C 0.6607(4) 1.1477(3) 0.12044(17) 0.0432(9) Uani 1 1 d .
H8A H 0.5898 1.1089 0.1003 0.052 Uiso 1 1 calc R
C6 C 0.3775(3) 0.9109(2) 0.22170(17) 0.0369(8) Uani 1 1 d .
H6A H 0.3508 0.8731 0.2544 0.044 Uiso 1 1 calc R
H6B H 0.3001 0.9492 0.2016 0.044 Uiso 1 1 calc R
O6 O 0.1383(3) 0.3071(2) 0.12414(15) 0.0601(8) Uani 1 1 d .
C2 C 0.2316(4) 0.7439(3) 0.17052(19) 0.0468(9) Uani 1 1 d .
H2A H 0.1931 0.7774 0.1993 0.056 Uiso 1 1 calc R
C23 C 0.2489(4) 0.3440(3) 0.12265(19) 0.0475(9) Uani 1 1 d .
O5 O 0.0927(3) 0.2519(2) -0.04410(17) 0.0662(9) Uani 1 1 d .
C14 C -0.0040(4) 0.2010(3) -0.0334(2) 0.0493(9) Uani 1 1 d .
C11 C 0.8630(4) 1.2666(3) 0.17508(18) 0.0482(9) Uani 1 1 d .
H11A H 0.9311 1.3083 0.1940 0.058 Uiso 1 1 calc R
C10 C 0.7999(4) 1.2129(3) 0.21329(18) 0.0436(9) Uani 1 1 d .
H10A H 0.8253 1.2179 0.2571 0.052 Uiso 1 1 calc R
C3 C 0.3501(4) 0.7743(2) 0.15463(18) 0.0408(8) Uani 1 1 d .
O9 O -0.2575(4) 0.4742(3) 0.03829(18) 0.0807(10) Uani 1 1 d .
C7 C 0.7304(4) 1.2025(3) 0.08609(18) 0.0503(10) Uani 1 1 d .
H7A H 0.7067 1.1985 0.0422 0.060 Uiso 1 1 calc R
C4 C 0.4056(4) 0.7207(3) 0.1124(2) 0.0594(12) Uani 1 1 d .
H4A H 0.4867 0.7386 0.1012 0.071 Uiso 1 1 calc R
C17 C -0.1616(7) -0.0367(4) -0.0809(3) 0.093(2) Uani 1 1 d .
H17A H -0.2295 -0.0749 -0.0710 0.112 Uiso 1 1 calc R
C15 C -0.0347(5) 0.1076(3) -0.0662(2) 0.0597(11) Uani 1 1 d .
C5 C 0.3382(4) 0.6411(3) 0.0877(2) 0.0614(12) Uani 1 1 d .
H5A H 0.3763 0.6048 0.0602 0.074 Uiso 1 1 calc R
C21 C -0.1860(5) 0.4911(3) 0.0913(2) 0.0570(11) Uani 1 1 d .
C16 C -0.1338(5) 0.0494(3) -0.0525(2) 0.0738(15) Uani 1 1 d .
H16A H -0.1836 0.0689 -0.0230 0.089 Uiso 1 1 calc R
C20 C 0.0384(6) 0.0805(4) -0.1104(3) 0.0858(17) Uani 1 1 d .
H20A H 0.1052 0.1195 -0.1206 0.103 Uiso 1 1 calc R
C24 C 0.3779(5) 0.2976(4) 0.1572(3) 0.0841(17) Uani 1 1 d .
H24A H 0.3557 0.2411 0.1771 0.126 Uiso 1 1 calc R
H24B H 0.4266 0.3399 0.1887 0.126 Uiso 1 1 calc R
H24C H 0.4341 0.2823 0.1278 0.126 Uiso 1 1 calc R
C18 C -0.0904(8) -0.0649(4) -0.1228(4) 0.102(2) Uani 1 1 d .
H18A H -0.1077 -0.1241 -0.1410 0.123 Uiso 1 1 calc R
C19 C 0.0092(8) -0.0087(5) -0.1402(4) 0.112(3) Uani 1 1 d .
H19A H 0.0557 -0.0289 -0.1707 0.134 Uiso 1 1 calc R
C22 C -0.2419(8) 0.5649(7) 0.1293(4) 0.148(4) Uani 1 1 d .
H22A H -0.1796 0.5735 0.1692 0.222 Uiso 1 1 calc R
H22B H -0.3290 0.5448 0.1363 0.222 Uiso 1 1 calc R
H22C H -0.2526 0.6234 0.1065 0.222 Uiso 1 1 calc R
O1W O 0.5128(4) 0.6218(4) -0.0263(3) 0.1183(16) Uani 1 1 d .
H1WC H 0.6069 0.6216 -0.0030 0.142 Uiso 1 1 calc R
H1WD H 0.4643 0.6774 -0.0170 0.142 Uiso 1 1 calc R
O2W O 0.6262(5) 0.7949(5) 0.0116(3) 0.163(2) Uani 1 1 d .
H2WC H 0.7203 0.7952 0.0349 0.195 Uiso 1 1 calc R
H2WD H 0.5753 0.8495 0.0206 0.195 Uiso 1 1 calc R
O3W O 0.4973(12) 0.9482(8) 0.0429(5) 0.273(5) Uani 1 1 d .
H3WA H 0.5902 0.9573 0.0665 0.327 Uiso 1 1 calc R
H3WB H 0.4344 0.9962 0.0511 0.327 Uiso 1 1 calc R

loop_
_atom_site_aniso_label
_atom_site_aniso_U_11
_atom_site_aniso_U_22
_atom_site_aniso_U_33
_atom_site_aniso_U_23
_atom_site_aniso_U_13
_atom_site_aniso_U_12
Cu1 0.0562(3) 0.0328(3) 0.0411(3) 0.00425(19) 0.0099(2) -0.01436(19)
Cu2 0.0429(3) 0.0282(2) 0.0422(3) -0.00265(18) -0.00111(19) -0.01036(17)
O3 0.0421(12) 0.0289(12) 0.0354(13) -0.0039(10) 0.0070(10) -0.0107(9)
O2 0.0541(14) 0.0358(13) 0.0336(13) 0.0003(10) 0.0073(11) -0.0180(11)
O1 0.0520(14) 0.0396(14) 0.0586(17) -0.0220(13) 0.0236(13) -0.0186(11)
O7 0.0480(14) 0.0404(15) 0.0578(17) 0.0075(13) 0.0010(13) -0.0092(11)
C1 0.048(2) 0.050(2) 0.057(3) -0.012(2) 0.0138(19) -0.0152(17)
O4 0.0685(18) 0.0355(14) 0.0564(18) -0.0026(13) 0.0150(15) -0.0164(12)
C9 0.0441(18) 0.0294(17) 0.039(2) 0.0036(15) 0.0099(16) -0.0038(14)
N1 0.0435(16) 0.0361(17) 0.0514(19) -0.0075(14) 0.0034(15) -0.0102(13)
O8 0.069(2) 0.065(2) 0.0543(19) 0.0103(15) 0.0110(16) -0.0065(16)
N2 0.0468(17) 0.0455(18) 0.0403(18) 0.0039(14) 0.0041(14) -0.0147(14)
C12 0.0404(17) 0.0244(16) 0.0352(19) -0.0006(14) 0.0059(15) -0.0043(13)
C13 0.031(2) 0.023(2) 0.032(2) 0.000 0.0057(19) 0.000
C8 0.0455(19) 0.041(2) 0.040(2) 0.0044(16) 0.0008(16) -0.0165(15)
C6 0.0398(17) 0.0280(17) 0.044(2) -0.0039(15) 0.0111(16) -0.0043(13)
O6 0.0588(17) 0.0526(17) 0.065(2) 0.0195(15) 0.0049(15) -0.0116(14)
C2 0.047(2) 0.042(2) 0.053(2) -0.0136(18) 0.0140(18) -0.0096(16)
C23 0.055(2) 0.040(2) 0.047(2) 0.0013(17) 0.0085(18) -0.0009(17)
O5 0.0653(18) 0.0480(17) 0.092(2) -0.0132(16) 0.0315(18) -0.0090(14)
C14 0.058(2) 0.0296(19) 0.056(3) 0.0037(18) 0.002(2) -0.0006(17)
C11 0.058(2) 0.042(2) 0.039(2) 0.0022(17) 0.0007(18) -0.0184(17)
C10 0.053(2) 0.043(2) 0.0320(19) -0.0005(16) 0.0043(16) -0.0176(17)
C3 0.0398(18) 0.0339(18) 0.047(2) -0.0095(16) 0.0056(16) -0.0090(14)
O9 0.066(2) 0.111(3) 0.066(2) -0.024(2) 0.0177(19) -0.0148(19)
C7 0.058(2) 0.057(2) 0.034(2) 0.0067(18) 0.0045(18) -0.0143(19)
C4 0.050(2) 0.063(3) 0.072(3) -0.032(2) 0.028(2) -0.023(2)
C17 0.118(5) 0.041(3) 0.094(5) -0.002(3) -0.038(4) -0.006(3)
C15 0.070(3) 0.038(2) 0.060(3) -0.003(2) -0.011(2) 0.0096(19)
C5 0.049(2) 0.060(3) 0.078(3) -0.030(2) 0.019(2) -0.0167(19)
C21 0.055(2) 0.069(3) 0.052(3) -0.001(2) 0.023(2) -0.011(2)
C16 0.097(4) 0.033(2) 0.073(3) 0.005(2) -0.021(3) -0.016(2)
C20 0.085(4) 0.068(3) 0.096(4) -0.024(3) 0.000(3) 0.021(3)
C24 0.068(3) 0.078(4) 0.101(4) 0.038(3) 0.006(3) 0.014(3)
C18 0.113(5) 0.054(3) 0.110(6) -0.018(4) -0.044(4) 0.017(4)
C19 0.118(5) 0.096(5) 0.105(5) -0.045(4) -0.010(4) 0.052(4)
C22 0.108(5) 0.218(10) 0.123(6) -0.087(7) 0.037(5) 0.009(6)
O1W 0.079(3) 0.116(4) 0.171(5) 0.002(3) 0.052(3) 0.002(2)
O2W 0.082(3) 0.188(6) 0.221(7) -0.029(5) 0.038(4) -0.012(3)
O3W 0.316(12) 0.280(12) 0.242(10) -0.115(9) 0.103(10) -0.072(10)

loop_
_atom_type_symbol
_atom_type_description
_atom_type_scat_dispersion_real
_atom_type_scat_dispersion_imag
_atom_type_scat_source
C C 0.0033 0.0016 'International Tables Vol C Tables 4.2.6.8 and 6.1.1.4'
H H 0.0000 0.0000 'International Tables Vol C Tables 4.2.6.8 and 6.1.1.4'
N N 0.0061 0.0033 'International Tables Vol C Tables 4.2.6.8 and 6.1.1.4'
O O 0.0106 0.0060 'International Tables Vol C Tables 4.2.6.8 and 6.1.1.4'
Cu Cu 0.3201 1.2651 'International Tables Vol C Tables 4.2.6.8 and 6.1.1.4'

loop_
_geom_angle_atom_site_label_1
_geom_angle_atom_site_label_2
_geom_angle_atom_site_label_3
_geom_angle
_geom_angle_site_symmetry_1
_geom_angle_site_symmetry_3
O4 Cu1 O3 91.81(10) . .
O4 Cu1 N2 87.75(12) . 1_445
O3 Cu1 N2 170.44(12) . 1_445
O4 Cu1 O8 171.31(13) . .
O3 Cu1 O8 87.60(10) . .
N2 Cu1 O8 91.40(12) 1_445 .
O4 Cu1 O6 101.73(12) . .
O3 Cu1 O6 94.90(10) . .
N2 Cu1 O6 94.54(12) 1_445 .
O8 Cu1 O6 86.96(13) . .
O7 Cu2 O3 96.48(11) . .
O7 Cu2 O3 173.22(11) . 3_565
O3 Cu2 O3 80.39(10) . 3_565
O7 Cu2 N1 90.72(12) . .
O3 Cu2 N1 172.65(12) . .
O3 Cu2 N1 92.60(11) 3_565 .
O7 Cu2 Cu2 136.79(8) . 3_565
O3 Cu2 Cu2 40.62(7) . 3_565
O3 Cu2 Cu2 39.77(6) 3_565 3_565
N1 Cu2 Cu2 132.34(10) . 3_565
Cu2 O3 Cu1 105.43(11) . .
Cu2 O3 Cu2 99.61(10) . 3_565
Cu1 O3 Cu2 113.21(11) . 3_565
Cu2 O3 H3A 112.6 . .
Cu1 O3 H3A 112.6 . .
Cu2 O3 H3A 112.6 3_565 .
C9 O2 C12 116.9(3) . .
C3 O1 C6 120.3(3) . .
C23 O7 Cu2 127.4(2) . .
N1 C1 C2 123.7(3) . .
N1 C1 H1A 118.1 . .
C2 C1 H1A 118.1 . .
C14 O4 Cu1 128.2(2) . .
O2 C9 C8 125.3(3) . .
O2 C9 C10 116.1(3) . .
C8 C9 C10 118.7(3) . .
C1 N1 C5 117.2(3) . .
C1 N1 Cu2 125.1(2) . .
C5 N1 Cu2 117.4(3) . .
C21 O8 Cu1 109.4(3) . .
C11 N2 C7 117.1(3) . .
C11 N2 Cu1 120.9(2) . 1_665
C7 N2 Cu1 121.9(3) . 1_665
O2 C12 C13 107.9(2) . .
O2 C12 H12A 110.1 . .
C13 C12 H12A 110.1 . .
O2 C12 H12B 110.1 . .
C13 C12 H12B 110.1 . .
H12A C12 H12B 108.4 . .
C12 C13 C12 112.1(4) . 2_655
C12 C13 C6 108.49(18) . .
C12 C13 C6 109.29(18) 2_655 .
C12 C13 C6 109.29(18) . 2_655
C12 C13 C6 108.49(18) 2_655 2_655
C6 C13 C6 109.2(4) . 2_655
C7 C8 C9 118.7(3) . .
C7 C8 H8A 120.7 . .
C9 C8 H8A 120.7 . .
O1 C6 C13 106.1(2) . .
O1 C6 H6A 110.5 . .
C13 C6 H6A 110.5 . .
O1 C6 H6B 110.5 . .
C13 C6 H6B 110.5 . .
H6A C6 H6B 108.7 . .
C23 O6 Cu1 127.6(3) . .
C1 C2 C3 118.5(3) . .
C1 C2 H2A 120.8 . .
C3 C2 H2A 120.8 . .
O6 C23 O7 125.5(4) . .
O6 C23 C24 119.0(4) . .
O7 C23 C24 115.6(4) . .
O4 C14 O5 123.7(4) . .
O4 C14 C15 116.1(4) . .
O5 C14 C15 120.2(4) . .
N2 C11 C10 123.2(3) . .
N2 C11 H11A 118.4 . .
C10 C11 H11A 118.4 . .
C11 C10 C9 118.7(3) . .
C11 C10 H10A 120.7 . .
C9 C10 H10A 120.7 . .
O1 C3 C2 126.3(3) . .
O1 C3 C4 115.0(3) . .
C2 C3 C4 118.7(3) . .
N2 C7 C8 123.7(4) . .
N2 C7 H7A 118.2 . .
C8 C7 H7A 118.2 . .
C5 C4 C3 118.4(3) . .
C5 C4 H4A 120.8 . .
C3 C4 H4A 120.8 . .
C18 C17 C16 119.2(7) . .
C18 C17 H17A 120.4 . .
C16 C17 H17A 120.4 . .
C16 C15 C20 119.9(5) . .
C16 C15 C14 120.9(4) . .
C20 C15 C14 119.3(4) . .
N1 C5 C4 123.5(4) . .
N1 C5 H5A 118.3 . .
C4 C5 H5A 118.3 . .
O9 C21 O8 122.0(4) . .
O9 C21 C22 115.5(5) . .
O8 C21 C22 122.5(5) . .
C17 C16 C15 121.8(6) . .
C17 C16 H16A 119.1 . .
C15 C16 H16A 119.1 . .
C15 C20 C19 118.4(6) . .
C15 C20 H20A 120.8 . .
C19 C20 H20A 120.8 . .
C23 C24 H24A 109.5 . .
C23 C24 H24B 109.5 . .
H24A C24 H24B 109.5 . .
C23 C24 H24C 109.5 . .
H24A C24 H24C 109.5 . .
H24B C24 H24C 109.5 . .
C17 C18 C19 122.2(6) . .
C17 C18 H18A 118.9 . .
C19 C18 H18A 118.9 . .
C18 C19 C20 118.5(7) . .
C18 C19 H19A 120.7 . .
C20 C19 H19A 120.7 . .
C21 C22 H22A 109.5 . .
C21 C22 H22B 109.5 . .
H22A C22 H22B 109.5 . .
C21 C22 H22C 109.5 . .
H22A C22 H22C 109.5 . .
H22B C22 H22C 109.5 . .
H1WC O1W H1WD 111.6 . .
H2WC O2W H2WD 112.7 . .
H3WA O3W H3WB 113.4 . .

loop_
_geom_bond_atom_site_label_1
_geom_bond_atom_site_label_2
_geom_bond_distance
_geom_bond_site_symmetry_2
Cu1 O4 1.960(3) .
Cu1 O3 1.961(2) .
Cu1 N2 1.990(3) 1_445
Cu1 O8 2.030(3) .
Cu1 O6 2.221(3) .
Cu2 O7 1.922(3) .
Cu2 O3 1.944(2) .
Cu2 O3 1.979(2) 3_565
Cu2 N1 1.982(3) .
Cu2 Cu2 2.9967(9) 3_565
O3 Cu2 1.979(2) 3_565
O3 H3A 0.9800 .
O2 C9 1.356(4) .
O2 C12 1.435(4) .
O1 C3 1.343(4) .
O1 C6 1.428(4) .
O7 C23 1.280(5) .
C1 N1 1.327(5) .
C1 C2 1.371(5) .
C1 H1A 0.9300 .
O4 C14 1.256(5) .
C9 C8 1.374(5) .
C9 C10 1.389(5) .
N1 C5 1.335(5) .
O8 C21 1.244(5) .
N2 C11 1.335(5) .
N2 C7 1.342(5) .
N2 Cu1 1.990(3) 1_665
C12 C13 1.524(4) .
C12 H12A 0.9700 .
C12 H12B 0.9700 .
C13 C12 1.524(4) 2_655
C13 C6 1.533(4) .
C13 C6 1.533(4) 2_655
C8 C7 1.366(5) .
C8 H8A 0.9300 .
C6 H6A 0.9700 .
C6 H6B 0.9700 .
O6 C23 1.232(5) .
C2 C3 1.373(5) .
C2 H2A 0.9300 .
C23 C24 1.500(6) .
O5 C14 1.267(5) .
C14 C15 1.505(6) .
C11 C10 1.373(5) .
C11 H11A 0.9300 .
C10 H10A 0.9300 .
C3 C4 1.393(5) .
O9 C21 1.240(6) .
C7 H7A 0.9300 .
C4 C5 1.364(5) .
C4 H4A 0.9300 .
C17 C18 1.329(10) .
C17 C16 1.369(7) .
C17 H17A 0.9300 .
C15 C16 1.372(7) .
C15 C20 1.378(7) .
C5 H5A 0.9300 .
C21 C22 1.511(8) .
C16 H16A 0.9300 .
C20 C19 1.421(8) .
C20 H20A 0.9300 .
C24 H24A 0.9600 .
C24 H24B 0.9600 .
C24 H24C 0.9600 .
C18 C19 1.390(10) .
C18 H18A 0.9300 .
C19 H19A 0.9300 .
C22 H22A 0.9600 .
C22 H22B 0.9600 .
C22 H22C 0.9600 .
O1W H1WC 0.9700 .
O1W H1WD 0.9700 .
O2W H2WC 0.9700 .
O2W H2WD 0.9700 .
O3W H3WA 0.9700 .
O3W H3WB 0.9700 .

loop_
_geom_torsion_atom_site_label_1
_geom_torsion_atom_site_label_2
_geom_torsion_atom_site_label_3
_geom_torsion_atom_site_label_4
_geom_torsion
_geom_torsion_site_symmetry_1
_geom_torsion_site_symmetry_4
O7 Cu2 O3 Cu1 68.60(12) . .
O3 Cu2 O3 Cu1 -117.48(14) 3_565 .
N1 Cu2 O3 Cu1 -99.9(9) . .
Cu2 Cu2 O3 Cu1 -117.48(14) 3_565 .
O7 Cu2 O3 Cu2 -173.92(11) . 3_565
O3 Cu2 O3 Cu2 0.0 3_565 3_565
N1 Cu2 O3 Cu2 17.5(9) . 3_565
O4 Cu1 O3 Cu2 -152.92(13) . .
N2 Cu1 O3 Cu2 119.9(7) 1_445 .
O8 Cu1 O3 Cu2 35.76(13) . .
O6 Cu1 O3 Cu2 -50.99(13) . .
O4 Cu1 O3 Cu2 99.21(13) . 3_565
N2 Cu1 O3 Cu2 12.1(8) 1_445 3_565
O8 Cu1 O3 Cu2 -72.11(13) . 3_565
O6 Cu1 O3 Cu2 -158.86(13) . 3_565
O3 Cu2 O7 C23 -51.9(3) . .
O3 Cu2 O7 C23 -114.0(8) 3_565 .
N1 Cu2 O7 C23 126.6(3) . .
Cu2 Cu2 O7 C23 -57.7(4) 3_565 .
O3 Cu1 O4 C14 33.2(3) . .
N2 Cu1 O4 C14 -156.4(3) 1_445 .
O8 Cu1 O4 C14 119.1(8) . .
O6 Cu1 O4 C14 -62.2(3) . .
C12 O2 C9 C8 -0.4(5) . .
C12 O2 C9 C10 179.9(3) . .
C2 C1 N1 C5 2.9(7) . .
C2 C1 N1 Cu2 -171.7(3) . .
O7 Cu2 N1 C1 -115.4(3) . .
O3 Cu2 N1 C1 53.3(11) . .
O3 Cu2 N1 C1 70.5(3) 3_565 .
Cu2 Cu2 N1 C1 68.6(4) 3_565 .
O7 Cu2 N1 C5 70.1(3) . .
O3 Cu2 N1 C5 -121.3(9) . .
O3 Cu2 N1 C5 -104.0(3) 3_565 .
Cu2 Cu2 N1 C5 -105.9(3) 3_565 .
O4 Cu1 O8 C21 3.5(9) . .
O3 Cu1 O8 C21 89.8(3) . .
N2 Cu1 O8 C21 -80.7(3) 1_445 .
O6 Cu1 O8 C21 -175.2(3) . .
C9 O2 C12 C13 173.3(3) . .
O2 C12 C13 C12 54.00(18) . 2_655
O2 C12 C13 C6 174.8(2) . .
O2 C12 C13 C6 -66.3(3) . 2_655
O2 C9 C8 C7 -177.0(4) . .
C10 C9 C8 C7 2.7(6) . .
C3 O1 C6 C13 163.6(3) . .
C12 C13 C6 O1 61.8(3) . .
C12 C13 C6 O1 -175.7(3) 2_655 .
C6 C13 C6 O1 -57.2(2) 2_655 .
O4 Cu1 O6 C23 101.7(4) . .
O3 Cu1 O6 C23 8.8(4) . .
N2 Cu1 O6 C23 -169.7(4) 1_445 .
O8 Cu1 O6 C23 -78.5(4) . .
N1 C1 C2 C3 -0.6(7) . .
Cu1 O6 C23 O7 17.5(6) . .
Cu1 O6 C23 C24 -162.3(4) . .
Cu2 O7 C23 O6 7.1(6) . .
Cu2 O7 C23 C24 -173.1(3) . .
Cu1 O4 C14 O5 -6.5(6) . .
Cu1 O4 C14 C15 174.2(3) . .
C7 N2 C11 C10 1.5(6) . .
Cu1 N2 C11 C10 -174.8(3) 1_665 .
N2 C11 C10 C9 -0.5(6) . .
O2 C9 C10 C11 178.1(3) . .
C8 C9 C10 C11 -1.6(6) . .
C6 O1 C3 C2 1.9(6) . .
C6 O1 C3 C4 -177.7(4) . .
C1 C2 C3 O1 179.0(4) . .
C1 C2 C3 C4 -1.5(6) . .
C11 N2 C7 C8 -0.3(6) . .
Cu1 N2 C7 C8 175.9(3) 1_665 .
C9 C8 C7 N2 -1.8(6) . .
O1 C3 C4 C5 -179.3(4) . .
C2 C3 C4 C5 1.2(7) . .
O4 C14 C15 C16 -4.3(6) . .
O5 C14 C15 C16 176.3(4) . .
O4 C14 C15 C20 175.8(4) . .
O5 C14 C15 C20 -3.5(6) . .
C1 N1 C5 C4 -3.2(7) . .
Cu2 N1 C5 C4 171.8(4) . .
C3 C4 C5 N1 1.2(8) . .
Cu1 O8 C21 O9 -20.3(5) . .
Cu1 O8 C21 C22 163.0(5) . .
C18 C17 C16 C15 0.2(8) . .
C20 C15 C16 C17 1.1(7) . .
C14 C15 C16 C17 -178.8(4) . .
C16 C15 C20 C19 -0.7(8) . .
C14 C15 C20 C19 179.1(5) . .
C16 C17 C18 C19 -1.9(9) . .
C17 C18 C19 C20 2.2(10) . .
C15 C20 C19 C18 -0.8(9) . .
